data_1100319
loop_
_publ_author_name
'Reetz, M. T.'
'Harms, K.'
'Reif, W.'

_publ_section_title
;
 An X-ray structural analysis of a chiral \a-alkoxy-ketone/SnCl~4~ chelate
;
_journal_coden_ASTM TELEAY
_journal_issue 46
_journal_name_full 'Tetrahedron Letters'
_journal_page_first 5881
_journal_page_last 5884
_journal_paper_doi 10.1016/s0040-4039(00)82215-7
_journal_volume 29
_journal_year 1988
_chemical_formula_sum 'C12 H16 Cl4 O2 Sn'
_space_group_IT_number 19
_symmetry_cell_setting orthorhombic
_symmetry_Int_Tables_number 19
_symmetry_space_group_name_Hall 'P 2ac 2ab'
_symmetry_space_group_name_H-M 'P 21 21 21'
_cell_angle_alpha 90
_cell_angle_beta 90
_cell_angle_gamma 90
_cell_formula_units_Z 4
_cell_length_a 9.695(4)
_cell_length_b 12.819(3)
_cell_length_c 13.696(6)
_cod_original_formula_sum 'C12 H16 Cl4 O2 Sn1'
_cod_database_code 1100319

loop_
_symmetry_equiv_pos_site_id
_symmetry_equiv_pos_as_xyz
1 x,y,z
2 1/2+x,1/2-y,-z
3 -x,1/2+y,1/2-z
4 1/2-x,-y,1/2+z

loop_
_atom_site_label
_atom_site_type_symbol
_atom_site_fract_x
_atom_site_fract_y
_atom_site_fract_z
Sn1 Sn 0.08304(3) 0.15661(2) 0.85991(2)
Cl1 Cl 0.0117(1) 0.2265(1) 0.70894(9)
Cl2 Cl 0.1806(2) 0.1234(1) 1.01450(9)
Cl3 Cl 0.1481(2) -0.0037(1) 0.7924(1)
Cl4 Cl -0.1440(1) 0.1232(1) 0.9113(1)
O1 O 0.2851(3) 0.2336(2) 0.8206(2)
O2 O 0.0773(3) 0.3190(2) 0.9081(2)
C1 C 0.0480(6) 0.5219(4) 0.9821(4)
C2 C 0.1538(5) 0.4949(4) 0.9052(4)
C3 C 0.1668(4) 0.3817(3) 0.8838(3)
C4 C 0.2935(4) 0.3450(4) 0.8298(3)
C5 C 0.4207(5) 0.1789(4) 0.8216(3)
C6 C 0.4896(4) 0.1860(4) 0.7248(3)
C7 C 0.6104(4) 0.2434(4) 0.7125(4)
C8 C 0.6695(5) 0.2547(4) 0.6221(4)
C9 C 0.6104(5) 0.207(4) 0.5413(4)
C10 C 0.4938(5) 0.1483(5) 0.5523(4)
C11 C 0.4334(5) 0.1365(3) 0.6437(4)
C12 C 0.3063(6) 0.3997(4) 0.7306(4)
H1 H 0.04500 0.59500 0.99200
H2 H -0.04000 0.49800 0.96100
H3 H 0.07200 0.48800 1.04100
H4 H 0.24100 0.52000 0.92700
H5 H 0.12900 0.53000 0.84700
H6 H 0.37500 0.36400 0.86400
H7 H 0.47800 0.21000 0.87000
H8 H 0.40600 0.10800 0.83700
H9 H 0.65200 0.27600 0.76800
H10 H 0.75100 0.29500 0.61600
H11 H 0.65000 0.21700 0.47900
H12 H 0.45500 0.11400 0.49700
H13 H 0.35300 0.09500 0.65100
H14 H 0.38700 0.37600 0.69800
H15 H 0.22800 0.38300 0.69200
H16 H 0.31100 0.47300 0.73900

loop_
_atom_type_symbol
_atom_type_radius_bond
C 0.68
H 0.23
Cl 0.99
O 0.68
Sn 1.46
